data_4302548
loop_
_publ_author_name
'Vadapalli Chandrasekhar'
'Tapas Senapati'
'E. Carolina Sa\~nudo'
'R. Cl\'erac'

_publ_contact_author_address
;Head, Department of Chemistry
Indian Institute of Technology Kanpur
Kanpur 208016
Uttarpradesh
India
;
_publ_contact_author_email vc@iitk.ac.in
_publ_contact_author_fax '+91-512-259 7436'
_publ_contact_author_name 'Prof. V. Chandrasekhar'
_publ_contact_author_phone '+91-512-259 7259'
_publ_section_title
;
Tri-, Tetra-, and Hexanuclear Copper(II) Phosphonates Containing N-Donor
Chelating Ligands: Synthesis, Structure, Magnetic Properties, and Nuclease
Activity
;
_journal_name_full 'Inorganic Chemistry'
_journal_page_first 6192
_journal_page_last 6204
_journal_paper_doi 10.1021/ic900522u
_journal_volume 48
_journal_year 2009
_chemical_formula_moiety 'C41 H45 Cl2 Cu3 N9'
_chemical_formula_sum 'C41 H45 Cl2 Cu3 N9 O13 P2'
_chemical_formula_weight 1195.32
_chemical_melting_point 275
_chemical_name_common copperphosphonate
_chemical_name_systematic
; 
 ? 
;
_space_group_IT_number 4
_symmetry_cell_setting monoclinic
_symmetry_space_group_name_Hall 'P 2yb'
_symmetry_space_group_name_H-M 'P 1 21 1'
_atom_sites_solution_hydrogens geom
_atom_sites_solution_primary direct
_atom_sites_solution_secondary difmap
_audit_creation_method SHELXL-97
_cell_angle_alpha 90.00
_cell_angle_beta 100.883(2)
_cell_angle_gamma 90.00
_cell_formula_units_Z 2
_cell_length_a 9.7651(3)
_cell_length_b 23.5852(7)
_cell_length_c 10.5894(3)
_cell_measurement_reflns_used 6475
_cell_measurement_temperature 273(2)
_cell_measurement_theta_max 31.18
_cell_measurement_theta_min 2.61
_cell_volume 2395.00(12)
_computing_cell_refinement 'Bruker SMART'
_computing_data_collection 'Bruker SMART'
_computing_data_reduction 'Bruker SAINT'
_computing_molecular_graphics 'Bruker SHELXTL'
_computing_publication_material 'Bruker SHELXTL'
_computing_structure_refinement 'SHELXL-97 (Sheldrick, 1997)'
_computing_structure_solution 'SHELXS-97 (Sheldrick, 1990)'
_diffrn_ambient_temperature 273(2)
_diffrn_measured_fraction_theta_full 0.999
_diffrn_measured_fraction_theta_max 0.999
_diffrn_measurement_method \w
_diffrn_radiation_monochromator graphite
_diffrn_radiation_source 'fine-focus sealed tube'
_diffrn_radiation_type MoK\a
_diffrn_radiation_wavelength 0.71073
_diffrn_reflns_av_R_equivalents 0.0754
_diffrn_reflns_av_sigmaI/netI 0.0584
_diffrn_reflns_limit_h_max 12
_diffrn_reflns_limit_h_min -10
_diffrn_reflns_limit_k_max 24
_diffrn_reflns_limit_k_min -29
_diffrn_reflns_limit_l_max 13
_diffrn_reflns_limit_l_min -12
_diffrn_reflns_number 24350
_diffrn_reflns_theta_full 26.00
_diffrn_reflns_theta_max 26.00
_diffrn_reflns_theta_min 1.73
_exptl_absorpt_coefficient_mu 1.571
_exptl_absorpt_correction_T_max 0.8913
_exptl_absorpt_correction_T_min 0.7985
_exptl_absorpt_correction_type empirical
_exptl_absorpt_process_details SADABS
_exptl_crystal_colour blue
_exptl_crystal_density_diffrn 1.658
_exptl_crystal_density_method 'not measured'
_exptl_crystal_description block
_exptl_crystal_F_000 1218
_exptl_crystal_size_max 0.15
_exptl_crystal_size_mid 0.09
_exptl_crystal_size_min 0.08
_refine_diff_density_max 1.822
_refine_diff_density_min -0.886
_refine_diff_density_rms 0.168
_refine_ls_abs_structure_details 'Flack H D (1983), Acta Cryst. A39, 876-881'
_refine_ls_abs_structure_Flack 0.111(13)
_refine_ls_extinction_method none
_refine_ls_goodness_of_fit_ref 1.012
_refine_ls_hydrogen_treatment mixed
_refine_ls_matrix_type full
_refine_ls_number_parameters 662
_refine_ls_number_reflns 8427
_refine_ls_number_restraints 1
_refine_ls_restrained_S_all 1.012
_refine_ls_R_factor_all 0.0536
_refine_ls_R_factor_gt 0.0462
_refine_ls_shift/su_max 0.001
_refine_ls_shift/su_mean 0.000
_refine_ls_structure_factor_coef Fsqd
_refine_ls_weighting_details 'calc w=1/[\s^2^(Fo^2^)+(0.1081P)^2^+0.0000P] where P=(Fo^2^+2Fc^2^)/3'
_refine_ls_weighting_scheme calc
_refine_ls_wR_factor_gt 0.1292
_refine_ls_wR_factor_ref 0.1395
_reflns_number_gt 7657
_reflns_number_total 8427
_reflns_threshold_expression >2sigma(I)
_cod_data_source_file ic900522u_si_001_3.cif
_cod_data_source_block Complex-4
_cod_depositor_comments
;
The following automatic conversions were performed:
'_symmetry_cell_setting' value 'Monoclinic' changed to 'monoclinic'
according to '/home/saulius/struct/CIF-dictionaries/cif_core.dic'
dictionary named 'cif_core.dic' version 2.4.1 from 2010-06-29.

Automatic conversion script
Id: cif_fix_enum 1527 2010-12-29 10:47:43Z saulius 
;
_cod_database_code 4302548

loop_
_symmetry_equiv_pos_as_xyz
'x, y, z'
'-x, y+1/2, -z'

loop_
_atom_site_label
_atom_site_type_symbol
_atom_site_fract_x
_atom_site_fract_y
_atom_site_fract_z
_atom_site_U_iso_or_equiv
_atom_site_adp_type
_atom_site_occupancy
_atom_site_symmetry_multiplicity
_atom_site_calc_flag
_atom_site_refinement_flags
_atom_site_disorder_assembly
_atom_site_disorder_group
Cu1 Cu 0.57503(6) 0.42905(3) 0.71169(6) 0.01258(16) Uani 1 1 d . . .
Cu2 Cu 0.95535(6) 0.46720(3) 0.83160(7) 0.01417(16) Uani 1 1 d . . .
Cu3 Cu 0.60483(6) 0.47792(3) 1.13255(6) 0.01289(16) Uani 1 1 d . . .
Cl1 Cl 0.79144(12) 0.43707(6) 0.60679(13) 0.0178(3) Uani 1 1 d . . .
Cl2 Cl 0.9830(3) 0.17490(15) 0.7147(3) 0.0305(6) Uani 0.60 1 d P A 1
Cl2A Cl 0.9447(4) 0.20367(17) 0.6601(4) 0.0218(8) Uani 0.40 1 d P A 2
P1 P 0.76740(13) 0.38893(6) 0.98281(14) 0.0115(3) Uani 1 1 d . . .
P2 P 0.69168(13) 0.53532(6) 0.89209(14) 0.0107(3) Uani 1 1 d . . .
O1 O 0.6645(4) 0.38615(17) 0.8577(4) 0.0195(9) Uani 1 1 d . . .
O2 O 0.9002(4) 0.42106(17) 0.9691(4) 0.0157(8) Uani 1 1 d . . .
O3 O 0.7050(4) 0.41109(16) 1.0949(4) 0.0152(8) Uani 1 1 d . . .
O4 O 0.5721(4) 0.49997(16) 0.8137(4) 0.0139(8) Uani 1 1 d . . .
O5 O 0.8288(4) 0.52701(17) 0.8465(4) 0.0166(9) Uani 1 1 d . . .
O6 O 0.7079(4) 0.52596(17) 1.0361(4) 0.0145(8) Uani 1 1 d . . .
O7 O 0.7574(6) 0.4961(2) 1.3271(5) 0.0369(12) Uani 1 1 d . . .
O8 O 0.9909(4) 0.4949(2) 0.1611(5) 0.0314(11) Uani 1 1 d . . .
O9 O 0.9931(5) 0.3572(2) 0.4946(5) 0.0300(11) Uani 1 1 d . . .
O10 O 1.0915(7) 0.1941(3) 0.6663(9) 0.070(2) Uani 1 1 d . . .
O11 O 1.0168(10) 0.1182(4) 0.7605(10) 0.039(3) Uani 0.50 1 d P A 1
O12 O 0.8508(6) 0.1669(3) 0.6205(6) 0.0521(16) Uani 1 1 d . . .
O13 O 0.9587(14) 0.2121(6) 0.8166(13) 0.071(5) Uani 0.60 1 d P A 1
O11A O 0.962(2) 0.2311(6) 0.5482(17) 0.099(7) Uani 0.50 1 d P A 2
O13A O 0.8988(13) 0.2425(6) 0.7476(15) 0.035(3) Uani 0.40 1 d P A 2
N1 N 0.4368(5) 0.4636(2) 0.5708(5) 0.0157(10) Uani 1 1 d . . .
N2 N 0.5062(5) 0.3538(2) 0.6337(5) 0.0148(10) Uani 1 1 d . . .
N3 N 0.2783(5) 0.3884(2) 0.5729(5) 0.0149(10) Uani 1 1 d . . .
H3N H 0.1937 0.3815 0.5803 0.018 Uiso 1 1 calc R . .
N4 N 1.1112(5) 0.4128(2) 0.8319(5) 0.0158(10) Uani 1 1 d . . .
N5 N 1.2822(5) 0.4835(2) 0.8423(5) 0.0163(10) Uani 1 1 d . . .
H5N H 1.3649 0.4926 0.8808 0.020 Uiso 1 1 calc R . .
N6 N 1.0657(5) 0.5232(2) 0.7481(5) 0.0181(10) Uani 1 1 d . . .
N7 N 0.4782(5) 0.5433(2) 1.1494(5) 0.0172(10) Uani 1 1 d . . .
N8 N 0.4748(4) 0.4290(2) 1.2109(5) 0.0150(9) Uani 1 1 d . . .
N9 N 0.2781(5) 0.4871(2) 1.1417(5) 0.0165(10) Uani 1 1 d . . .
H9N H 0.1907 0.4855 1.1087 0.020 Uiso 1 1 calc R . .
C1 C 0.4638(6) 0.5150(3) 0.5232(6) 0.0155(12) Uani 1 1 d . . .
C2 C 0.3653(6) 0.5472(2) 0.4482(6) 0.0164(12) Uani 1 1 d . . .
H2 H 0.3886 0.5819 0.4158 0.020 Uiso 1 1 calc R . .
C3 C 0.2302(6) 0.5274(3) 0.4212(6) 0.0201(13) Uani 1 1 d . . .
H3 H 0.1602 0.5494 0.3733 0.024 Uiso 1 1 calc R . .
C4 C 0.1992(5) 0.4752(3) 0.4650(6) 0.0190(12) Uani 1 1 d . . .
H4 H 0.1084 0.4614 0.4466 0.023 Uiso 1 1 calc R . .
C5 C 0.3066(5) 0.4428(2) 0.5385(5) 0.0138(11) Uani 1 1 d . . .
C6 C 0.3704(5) 0.3435(2) 0.5967(5) 0.0139(11) Uani 1 1 d . . .
C7 C 0.3173(6) 0.2877(3) 0.5817(6) 0.0186(12) Uani 1 1 d . . .
H7 H 0.2217 0.2812 0.5611 0.022 Uiso 1 1 calc R . .
C8 C 0.4095(7) 0.2433(3) 0.5982(6) 0.0224(13) Uani 1 1 d . . .
H8 H 0.3767 0.2062 0.5908 0.027 Uiso 1 1 calc R . .
C9 C 0.5535(6) 0.2540(3) 0.6265(7) 0.0233(13) Uani 1 1 d . . .
H9 H 0.6179 0.2246 0.6316 0.028 Uiso 1 1 calc R . .
C10 C 0.5956(6) 0.3086(3) 0.6460(6) 0.0192(13) Uani 1 1 d . . .
H10 H 0.6907 0.3158 0.6691 0.023 Uiso 1 1 calc R . .
C11 C 1.0796(6) 0.3566(3) 0.8332(6) 0.0189(13) Uani 1 1 d . . .
H11 H 0.9867 0.3457 0.8104 0.023 Uiso 1 1 calc R . .
C12 C 1.1785(6) 0.3154(3) 0.8665(6) 0.0200(12) Uani 1 1 d . . .
H12 H 1.1539 0.2773 0.8657 0.024 Uiso 1 1 calc R . .
C13 C 1.3176(6) 0.3323(3) 0.9015(6) 0.0193(12) Uani 1 1 d . . .
H13 H 1.3871 0.3055 0.9268 0.023 Uiso 1 1 calc R . .
C14 C 1.3512(6) 0.3885(3) 0.8986(5) 0.0164(12) Uani 1 1 d . . .
H14 H 1.4430 0.4004 0.9245 0.020 Uiso 1 1 calc R . .
C15 C 1.2445(5) 0.4280(3) 0.8558(5) 0.0164(11) Uani 1 1 d . . .
C16 C 1.2038(6) 0.5271(2) 0.7743(5) 0.0134(11) Uani 1 1 d . . .
C17 C 1.2737(6) 0.5741(3) 0.7355(6) 0.0173(12) Uani 1 1 d . . .
H17 H 1.3701 0.5770 0.7594 0.021 Uiso 1 1 calc R . .
C18 C 1.2001(6) 0.6151(3) 0.6630(6) 0.0211(13) Uani 1 1 d . . .
H18 H 1.2457 0.6461 0.6357 0.025 Uiso 1 1 calc R . .
C19 C 1.0577(7) 0.6106(3) 0.6302(7) 0.0242(14) Uani 1 1 d . . .
H19 H 1.0054 0.6378 0.5786 0.029 Uiso 1 1 calc R . .
C20 C 0.9939(6) 0.5646(3) 0.6756(7) 0.0233(14) Uani 1 1 d . . .
H20 H 0.8972 0.5620 0.6553 0.028 Uiso 1 1 calc R . .
C21 C 0.5337(7) 0.5970(3) 1.1562(7) 0.0259(14) Uani 1 1 d . . .
H21 H 0.6302 0.6007 1.1706 0.031 Uiso 1 1 calc R . .
C22 C 0.4543(8) 0.6452(3) 1.1429(7) 0.0303(16) Uani 1 1 d . . .
H22 H 0.4960 0.6808 1.1475 0.036 Uiso 1 1 calc R . .
C23 C 0.3102(8) 0.6398(3) 1.1222(7) 0.0297(16) Uani 1 1 d . . .
H23 H 0.2535 0.6718 1.1110 0.036 Uiso 1 1 calc R . .
C24 C 0.2528(7) 0.5870(3) 1.1185(7) 0.0286(15) Uani 1 1 d . . .
H24 H 0.1564 0.5829 1.1040 0.034 Uiso 1 1 calc R . .
C25 C 0.3385(6) 0.5387(3) 1.1365(6) 0.0171(12) Uani 1 1 d . . .
C26 C 0.3376(6) 0.4364(3) 1.1927(5) 0.0149(11) Uani 1 1 d . . .
C27 C 0.2474(6) 0.3934(2) 1.2207(6) 0.0183(12) Uani 1 1 d . . .
H27 H 0.1512 0.3984 1.2011 0.022 Uiso 1 1 calc R . .
C28 C 0.3023(6) 0.3451(3) 1.2759(6) 0.0193(12) Uani 1 1 d . . .
H28 H 0.2443 0.3167 1.2968 0.023 Uiso 1 1 calc R . .
C29 C 0.4472(6) 0.3378(3) 1.3019(6) 0.0197(12) Uani 1 1 d . . .
H29 H 0.4868 0.3049 1.3411 0.024 Uiso 1 1 calc R . .
C30 C 0.5286(6) 0.3798(3) 1.2689(5) 0.0162(12) Uani 1 1 d . . .
H30 H 0.6249 0.3750 1.2863 0.019 Uiso 1 1 calc R . .
C31 C 0.8117(6) 0.3158(2) 1.0216(6) 0.0155(12) Uani 1 1 d . . .
H31 H 0.8436 0.2992 0.9473 0.019 Uiso 1 1 calc R . .
C32 C 0.6841(6) 0.2810(2) 1.0441(6) 0.0193(12) Uani 1 1 d . . .
H32A H 0.6146 0.3054 1.0703 0.023 Uiso 1 1 calc R . .
H32B H 0.6419 0.2609 0.9666 0.023 Uiso 1 1 calc R . .
C33 C 0.7435(7) 0.2390(3) 1.1521(8) 0.0326(17) Uani 1 1 d . . .
H33A H 0.7121 0.2489 1.2309 0.039 Uiso 1 1 calc R . .
H33B H 0.7130 0.2007 1.1279 0.039 Uiso 1 1 calc R . .
C34 C 0.9028(8) 0.2434(3) 1.1709(9) 0.041(2) Uani 1 1 d . . .
H34A H 0.9466 0.2346 1.2588 0.050 Uiso 1 1 calc R . .
H34B H 0.9394 0.2182 1.1129 0.050 Uiso 1 1 calc R . .
C35 C 0.9250(7) 0.3052(3) 1.1389(7) 0.0288(15) Uani 1 1 d . . .
H35A H 0.9137 0.3299 1.2096 0.035 Uiso 1 1 calc R . .
H35B H 1.0170 0.3111 1.1191 0.035 Uiso 1 1 calc R . .
C36 C 0.6488(6) 0.6096(2) 0.8646(6) 0.0160(12) Uani 1 1 d . . .
H36 H 0.5599 0.6165 0.8919 0.019 Uiso 1 1 calc R . .
C37 C 0.6339(6) 0.6299(2) 0.7244(6) 0.0166(12) Uani 1 1 d . . .
H37A H 0.6789 0.6036 0.6748 0.020 Uiso 1 1 calc R . .
H37B H 0.5363 0.6331 0.6843 0.020 Uiso 1 1 calc R . .
C38 C 0.7052(9) 0.6882(3) 0.7319(7) 0.0345(16) Uani 1 1 d . . .
H38A H 0.7939 0.6856 0.7037 0.041 Uiso 1 1 calc R . .
H38B H 0.6468 0.7154 0.6780 0.041 Uiso 1 1 calc R . .
C39 C 0.7268(7) 0.7058(3) 0.8706(7) 0.0256(14) Uani 1 1 d . . .
H39A H 0.6434 0.7233 0.8905 0.031 Uiso 1 1 calc R . .
H39B H 0.8042 0.7321 0.8917 0.031 Uiso 1 1 calc R . .
C40 C 0.7584(6) 0.6500(3) 0.9416(7) 0.0212(13) Uani 1 1 d . . .
H40A H 0.7468 0.6532 1.0303 0.025 Uiso 1 1 calc R . .
H40B H 0.8525 0.6373 0.9397 0.025 Uiso 1 1 calc R . .
H1 H 0.516(8) 0.526(4) 0.547(8) 0.025 Uiso 1 1 d . . .
C41 C 0.9243(13) 0.3071(5) 0.4901(13) 0.077(3) Uani 1 1 d . . .

loop_
_atom_site_aniso_label
_atom_site_aniso_U_11
_atom_site_aniso_U_22
_atom_site_aniso_U_33
_atom_site_aniso_U_23
_atom_site_aniso_U_13
_atom_site_aniso_U_12
Cu1 0.0109(3) 0.0078(3) 0.0183(3) -0.0003(3) 0.0009(2) 0.0006(2)
Cu2 0.0091(3) 0.0110(4) 0.0234(4) 0.0022(3) 0.0055(2) 0.0006(2)
Cu3 0.0133(3) 0.0067(3) 0.0195(4) 0.0002(3) 0.0050(2) -0.0004(2)
Cl1 0.0139(6) 0.0185(7) 0.0214(7) 0.0015(6) 0.0042(5) 0.0006(5)
Cl2 0.0391(15) 0.0230(16) 0.0327(16) -0.0114(14) 0.0152(12) -0.0171(13)
Cl2A 0.029(2) 0.0078(19) 0.031(2) -0.0047(18) 0.0120(16) -0.0016(15)
P1 0.0092(6) 0.0053(7) 0.0200(7) 0.0016(5) 0.0024(5) 0.0015(5)
P2 0.0099(6) 0.0070(7) 0.0156(7) 0.0005(5) 0.0033(5) -0.0003(5)
O1 0.0159(19) 0.010(2) 0.031(2) 0.0082(18) 0.0000(16) -0.0010(15)
O2 0.0127(17) 0.014(2) 0.021(2) 0.0012(17) 0.0051(14) 0.0023(15)
O3 0.0181(19) 0.007(2) 0.023(2) 0.0038(16) 0.0099(16) -0.0024(14)
O4 0.0122(17) 0.011(2) 0.018(2) -0.0049(16) 0.0036(14) -0.0016(14)
O5 0.0110(18) 0.010(2) 0.030(2) -0.0007(17) 0.0071(16) 0.0018(14)
O6 0.0141(18) 0.009(2) 0.021(2) 0.0038(16) 0.0050(15) -0.0032(14)
O7 0.056(3) 0.026(3) 0.023(3) -0.001(2) -0.006(2) -0.011(2)
O8 0.019(2) 0.025(3) 0.046(3) -0.004(2) -0.0045(19) 0.0000(18)
O9 0.018(2) 0.034(3) 0.040(3) -0.006(2) 0.0089(18) -0.0044(18)
O10 0.047(4) 0.051(4) 0.114(6) -0.026(4) 0.024(4) 0.001(3)
O11 0.040(6) 0.031(6) 0.041(6) 0.020(5) -0.006(4) -0.022(4)
O12 0.051(4) 0.061(4) 0.048(4) -0.016(3) 0.019(3) 0.004(3)
O13 0.079(9) 0.085(10) 0.067(8) -0.064(8) 0.058(7) -0.069(8)
O11A 0.180(19) 0.040(9) 0.094(13) -0.025(9) 0.068(13) -0.052(11)
O13A 0.027(7) 0.029(8) 0.044(9) -0.017(6) -0.004(6) -0.008(5)
N1 0.016(2) 0.010(2) 0.020(2) -0.002(2) 0.0002(17) 0.0021(18)
N2 0.018(2) 0.009(2) 0.018(3) 0.0000(19) 0.0036(18) 0.0002(17)
N3 0.014(2) 0.012(3) 0.021(3) -0.002(2) 0.0068(18) -0.0027(18)
N4 0.013(2) 0.016(3) 0.020(3) 0.001(2) 0.0060(18) -0.0016(18)
N5 0.011(2) 0.015(3) 0.022(3) 0.000(2) 0.0021(17) -0.0038(18)
N6 0.014(2) 0.013(3) 0.030(3) 0.007(2) 0.0110(19) 0.0021(18)
N7 0.026(3) 0.012(3) 0.018(3) -0.003(2) 0.014(2) -0.0050(19)
N8 0.015(2) 0.010(2) 0.020(2) -0.002(2) 0.0043(17) -0.0010(18)
N9 0.016(2) 0.011(3) 0.023(3) 0.003(2) 0.0042(18) 0.0006(18)
C1 0.020(3) 0.014(3) 0.013(3) 0.000(2) 0.003(2) -0.005(2)
C2 0.025(3) 0.011(3) 0.014(3) 0.002(2) 0.007(2) 0.005(2)
C3 0.027(3) 0.014(3) 0.018(3) -0.003(2) 0.002(2) 0.011(2)
C4 0.012(2) 0.020(3) 0.023(3) -0.004(3) -0.002(2) 0.003(2)
C5 0.016(2) 0.013(3) 0.014(3) -0.002(2) 0.0046(19) 0.000(2)
C6 0.019(3) 0.011(3) 0.013(3) -0.001(2) 0.006(2) -0.002(2)
C7 0.023(3) 0.016(3) 0.018(3) 0.000(2) 0.007(2) -0.006(2)
C8 0.031(3) 0.013(3) 0.023(3) -0.001(2) 0.003(3) -0.007(2)
C9 0.027(3) 0.013(3) 0.028(3) 0.000(3) 0.003(2) 0.006(2)
C10 0.020(3) 0.017(3) 0.020(3) -0.001(2) 0.003(2) 0.005(2)
C11 0.016(3) 0.019(3) 0.021(3) -0.004(2) 0.004(2) -0.002(2)
C12 0.021(3) 0.013(3) 0.025(3) -0.001(3) 0.004(2) 0.001(2)
C13 0.022(3) 0.021(3) 0.016(3) -0.001(2) 0.007(2) 0.008(2)
C14 0.013(3) 0.024(3) 0.013(3) -0.004(2) 0.003(2) 0.002(2)
C15 0.012(2) 0.021(3) 0.017(3) -0.004(3) 0.0036(19) 0.002(2)
C16 0.017(3) 0.016(3) 0.009(3) -0.003(2) 0.008(2) -0.002(2)
C17 0.019(3) 0.017(3) 0.017(3) -0.006(2) 0.007(2) -0.006(2)
C18 0.030(3) 0.012(3) 0.024(3) -0.002(2) 0.013(2) -0.004(2)
C19 0.026(3) 0.018(3) 0.034(4) 0.008(3) 0.019(3) 0.005(2)
C20 0.016(3) 0.022(3) 0.035(4) 0.011(3) 0.014(2) 0.005(2)
C21 0.035(3) 0.008(3) 0.040(4) -0.003(3) 0.020(3) -0.004(2)
C22 0.047(4) 0.014(3) 0.037(4) -0.004(3) 0.027(3) 0.001(3)
C23 0.047(4) 0.013(3) 0.033(4) 0.004(3) 0.019(3) 0.010(3)
C24 0.029(3) 0.024(4) 0.033(4) 0.001(3) 0.005(3) 0.008(3)
C25 0.021(3) 0.013(3) 0.017(3) 0.002(2) 0.006(2) 0.004(2)
C26 0.020(3) 0.014(3) 0.012(3) -0.004(2) 0.0073(19) -0.001(2)
C27 0.015(3) 0.012(3) 0.029(3) -0.004(2) 0.006(2) -0.004(2)
C28 0.024(3) 0.013(3) 0.023(3) -0.003(2) 0.011(2) -0.007(2)
C29 0.021(3) 0.015(3) 0.026(3) 0.001(3) 0.010(2) 0.003(2)
C30 0.020(3) 0.013(3) 0.017(3) 0.002(2) 0.007(2) 0.004(2)
C31 0.018(3) 0.011(3) 0.019(3) 0.005(2) 0.006(2) 0.006(2)
C32 0.018(3) 0.011(3) 0.027(3) -0.002(3) 0.000(2) 0.000(2)
C33 0.033(4) 0.019(4) 0.044(5) 0.013(3) 0.003(3) -0.005(3)
C34 0.036(4) 0.028(4) 0.057(5) 0.022(4) -0.001(3) 0.004(3)
C35 0.021(3) 0.019(4) 0.043(4) 0.010(3) -0.003(3) -0.001(2)
C36 0.015(3) 0.013(3) 0.019(3) -0.001(2) 0.002(2) 0.002(2)
C37 0.020(3) 0.011(3) 0.021(3) 0.005(2) 0.009(2) 0.000(2)
C38 0.054(4) 0.015(4) 0.034(4) 0.004(3) 0.007(3) -0.009(3)
C39 0.026(3) 0.014(3) 0.037(4) 0.001(3) 0.006(3) -0.005(2)
C40 0.025(3) 0.011(3) 0.027(3) 0.003(3) 0.004(2) -0.003(2)
C41 0.076(8) 0.068(8) 0.084(9) -0.005(6) 0.008(6) -0.018(6)

loop_
_atom_type_symbol
_atom_type_description
_atom_type_scat_dispersion_real
_atom_type_scat_dispersion_imag
_atom_type_scat_source
C C 0.0033 0.0016 'International Tables Vol C Tables 4.2.6.8 and 6.1.1.4'
H H 0.0000 0.0000 'International Tables Vol C Tables 4.2.6.8 and 6.1.1.4'
N N 0.0061 0.0033 'International Tables Vol C Tables 4.2.6.8 and 6.1.1.4'
O O 0.0106 0.0060 'International Tables Vol C Tables 4.2.6.8 and 6.1.1.4'
Cl Cl 0.1484 0.1585 'International Tables Vol C Tables 4.2.6.8 and 6.1.1.4'
P P 0.1023 0.0942 'International Tables Vol C Tables 4.2.6.8 and 6.1.1.4'
Cu Cu 0.3201 1.2651 'International Tables Vol C Tables 4.2.6.8 and 6.1.1.4'

loop_
_geom_angle_atom_site_label_1
_geom_angle_atom_site_label_2
_geom_angle_atom_site_label_3
_geom_angle
_geom_angle_site_symmetry_1
_geom_angle_site_symmetry_3
_geom_angle_publ_flag
O1 Cu1 N1 164.60(18) . . ?
O1 Cu1 O4 93.24(17) . . ?
N1 Cu1 O4 89.20(18) . . ?
O1 Cu1 N2 86.10(19) . . ?
N1 Cu1 N2 85.8(2) . . ?
O4 Cu1 N2 157.09(18) . . ?
O1 Cu1 Cl1 95.78(13) . . ?
N1 Cu1 Cl1 98.20(14) . . ?
O4 Cu1 Cl1 105.63(12) . . ?
N2 Cu1 Cl1 97.21(14) . . ?
O5 Cu2 O2 94.36(17) . . ?
O5 Cu2 N4 170.73(18) . . ?
O2 Cu2 N4 87.59(18) . . ?
O5 Cu2 N6 87.66(18) . . ?
O2 Cu2 N6 158.46(19) . . ?
N4 Cu2 N6 87.23(19) . . ?
O5 Cu2 Cl1 88.96(13) . . ?
O2 Cu2 Cl1 107.85(12) . . ?
N4 Cu2 Cl1 99.07(14) . . ?
N6 Cu2 Cl1 93.61(16) . . ?
O6 Cu3 O3 91.98(16) . . ?
O6 Cu3 N7 89.30(18) . . ?
O3 Cu3 N7 171.25(19) . . ?
O6 Cu3 N8 171.66(17) . . ?
O3 Cu3 N8 90.07(17) . . ?
N7 Cu3 N8 87.47(19) . . ?
O6 Cu3 O7 92.82(17) . . ?
O3 Cu3 O7 93.90(18) . . ?
N7 Cu3 O7 94.7(2) . . ?
N8 Cu3 O7 95.11(18) . . ?
Cu1 Cl1 Cu2 92.13(5) . . ?
O10 Cl2 O11 107.2(6) . . ?
O10 Cl2 O13 109.5(5) . . ?
O11 Cl2 O13 111.9(9) . . ?
O10 Cl2 O12 115.8(5) . . ?
O11 Cl2 O12 102.9(5) . . ?
O13 Cl2 O12 109.5(7) . . ?
O12 Cl2A O11A 103.5(8) . . ?
O12 Cl2A O13A 110.7(6) . . ?
O11A Cl2A O13A 111.0(10) . . ?
O12 Cl2A O10 123.8(5) . . ?
O11A Cl2A O10 80.2(10) . . ?
O13A Cl2A O10 120.0(6) . . ?
O1 P1 O3 113.7(2) . . ?
O1 P1 O2 112.0(2) . . ?
O3 P1 O2 112.0(2) . . ?
O1 P1 C31 104.5(3) . . ?
O3 P1 C31 105.3(2) . . ?
O2 P1 C31 108.8(2) . . ?
O6 P2 O5 111.7(2) . . ?
O6 P2 O4 112.7(2) . . ?
O5 P2 O4 112.5(2) . . ?
O6 P2 C36 106.2(3) . . ?
O5 P2 C36 105.3(3) . . ?
O4 P2 C36 107.9(2) . . ?
P1 O1 Cu1 144.5(3) . . ?
P1 O2 Cu2 134.2(2) . . ?
P1 O3 Cu3 137.0(2) . . ?
P2 O4 Cu1 131.1(2) . . ?
P2 O5 Cu2 138.4(3) . . ?
P2 O6 Cu3 130.6(2) . . ?
Cl2 O10 Cl2A 38.6(3) . . ?
Cl2A O12 Cl2 38.1(3) . . ?
C5 N1 C1 118.1(5) . . ?
C5 N1 Cu1 121.2(4) . . ?
C1 N1 Cu1 119.5(4) . . ?
C6 N2 C10 117.9(5) . . ?
C6 N2 Cu1 121.1(4) . . ?
C10 N2 Cu1 119.3(4) . . ?
C5 N3 C6 127.3(5) . . ?
C15 N4 C11 118.5(5) . . ?
C15 N4 Cu2 123.2(4) . . ?
C11 N4 Cu2 117.0(4) . . ?
C15 N5 C16 128.5(5) . . ?
C16 N6 C20 117.7(5) . . ?
C16 N6 Cu2 124.1(4) . . ?
C20 N6 Cu2 117.4(4) . . ?
C25 N7 C21 117.4(5) . . ?
C25 N7 Cu3 123.9(4) . . ?
C21 N7 Cu3 118.0(4) . . ?
C26 N8 C30 117.8(5) . . ?
C26 N8 Cu3 124.4(4) . . ?
C30 N8 Cu3 116.9(3) . . ?
C25 N9 C26 129.2(5) . . ?
N1 C1 C2 123.5(5) . . ?
C1 C2 C3 118.3(6) . . ?
C4 C3 C2 120.0(5) . . ?
C3 C4 C5 119.1(5) . . ?
N1 C5 N3 120.0(5) . . ?
N1 C5 C4 120.9(5) . . ?
N3 C5 C4 119.1(5) . . ?
N2 C6 N3 119.5(5) . . ?
N2 C6 C7 121.8(5) . . ?
N3 C6 C7 118.7(5) . . ?
C8 C7 C6 118.6(5) . . ?
C7 C8 C9 119.8(6) . . ?
C10 C9 C8 117.8(6) . . ?
C9 C10 N2 123.8(5) . . ?
N4 C11 C12 122.9(5) . . ?
C11 C12 C13 118.0(6) . . ?
C14 C13 C12 119.8(5) . . ?
C13 C14 C15 118.9(5) . . ?
N4 C15 N5 120.7(5) . . ?
N4 C15 C14 121.4(6) . . ?
N5 C15 C14 117.9(5) . . ?
N6 C16 N5 119.5(5) . . ?
N6 C16 C17 121.7(5) . . ?
N5 C16 C17 118.8(5) . . ?
C18 C17 C16 119.6(5) . . ?
C17 C18 C19 119.5(6) . . ?
C18 C19 C20 118.4(6) . . ?
N6 C20 C19 123.0(6) . . ?
C22 C21 N7 123.4(6) . . ?
C21 C22 C23 118.5(6) . . ?
C24 C23 C22 119.2(6) . . ?
C23 C24 C25 120.4(6) . . ?
N7 C25 N9 120.4(5) . . ?
N7 C25 C24 120.9(6) . . ?
N9 C25 C24 118.7(5) . . ?
N8 C26 N9 120.3(5) . . ?
N8 C26 C27 121.8(5) . . ?
N9 C26 C27 117.9(5) . . ?
C28 C27 C26 119.1(5) . . ?
C27 C28 C29 119.6(6) . . ?
C30 C29 C28 118.7(6) . . ?
C29 C30 N8 122.7(5) . . ?
C35 C31 C32 105.6(5) . . ?
C35 C31 P1 116.7(4) . . ?
C32 C31 P1 112.1(4) . . ?
C33 C32 C31 104.8(5) . . ?
C34 C33 C32 106.5(5) . . ?
C35 C34 C33 102.6(6) . . ?
C31 C35 C34 103.1(5) . . ?
C37 C36 C40 104.3(5) . . ?
C37 C36 P2 115.7(4) . . ?
C40 C36 P2 113.3(4) . . ?
C38 C37 C36 105.6(5) . . ?
C39 C38 C37 106.1(5) . . ?
C38 C39 C40 102.9(5) . . ?
C39 C40 C36 102.5(5) . . ?

loop_
_geom_bond_atom_site_label_1
_geom_bond_atom_site_label_2
_geom_bond_distance
_geom_bond_site_symmetry_2
_geom_bond_publ_flag
Cu1 O1 1.916(4) . ?
Cu1 N1 1.987(5) . ?
Cu1 O4 1.995(4) . ?
Cu1 N2 2.018(5) . ?
Cu1 Cl1 2.5733(14) . ?
Cu2 O5 1.901(4) . ?
Cu2 O2 1.972(4) . ?
Cu2 N4 1.990(5) . ?
Cu2 N6 2.012(5) . ?
Cu2 Cl1 2.7009(15) . ?
Cu3 O6 1.931(4) . ?
Cu3 O3 1.936(4) . ?
Cu3 N7 2.005(5) . ?
Cu3 N8 2.007(5) . ?
Cu3 O7 2.343(5) . ?
Cl2 O10 1.341(8) . ?
Cl2 O11 1.441(11) . ?
Cl2 O13 1.444(10) . ?
Cl2 O12 1.487(7) . ?
Cl2A O12 1.274(7) . ?
Cl2A O11A 1.389(18) . ?
Cl2A O13A 1.433(14) . ?
Cl2A O10 1.441(8) . ?
P1 O1 1.505(4) . ?
P1 O3 1.525(4) . ?
P1 O2 1.533(4) . ?
P1 C31 1.806(6) . ?
P2 O6 1.519(4) . ?
P2 O5 1.520(4) . ?
P2 O4 1.543(4) . ?
P2 C36 1.812(6) . ?
O9 C41 1.357(12) . ?
N1 C5 1.345(7) . ?
N1 C1 1.358(8) . ?
N2 C6 1.331(7) . ?
N2 C10 1.369(7) . ?
N3 C5 1.377(8) . ?
N3 C6 1.381(7) . ?
N4 C15 1.328(7) . ?
N4 C11 1.361(8) . ?
N5 C15 1.374(8) . ?
N5 C16 1.399(7) . ?
N6 C16 1.328(7) . ?
N6 C20 1.353(8) . ?
N7 C25 1.349(8) . ?
N7 C21 1.374(8) . ?
N8 C26 1.328(7) . ?
N8 C30 1.371(8) . ?
N9 C25 1.357(8) . ?
N9 C26 1.393(7) . ?
C1 C2 1.358(8) . ?
C2 C3 1.378(9) . ?
C3 C4 1.368(9) . ?
C4 C5 1.408(8) . ?
C6 C7 1.413(8) . ?
C7 C8 1.370(9) . ?
C8 C9 1.405(9) . ?
C9 C10 1.356(9) . ?
C11 C12 1.368(8) . ?
C12 C13 1.397(8) . ?
C13 C14 1.366(9) . ?
C14 C15 1.408(8) . ?
C16 C17 1.403(8) . ?
C17 C18 1.354(9) . ?
C18 C19 1.373(9) . ?
C19 C20 1.381(9) . ?
C21 C22 1.368(9) . ?
C22 C23 1.389(11) . ?
C23 C24 1.362(10) . ?
C24 C25 1.405(8) . ?
C26 C27 1.412(8) . ?
C27 C28 1.345(9) . ?
C28 C29 1.400(8) . ?
C29 C30 1.356(9) . ?
C31 C35 1.520(8) . ?
C31 C32 1.548(8) . ?
C32 C33 1.540(9) . ?
C33 C34 1.535(10) . ?
C34 C35 1.523(10) . ?
C36 C37 1.541(8) . ?
C36 C40 1.546(8) . ?
C37 C38 1.537(8) . ?
C38 C39 1.502(10) . ?
C39 C40 1.518(9) . ?
